data_7202393
loop_
_publ_author_name
'Hamblin, Jacqueline'
'Argent, Stephen P.'
'Blake, Alexander J.'
'Wilson, Claire'
'Champness, Neil R.'

_publ_section_title
;
 Hydrogen-bonding tectons for the construction of bimolecular framework
 materials
;
_journal_issue 12
_journal_name_full CrystEngComm
_journal_page_first 1782
_journal_paper_doi 10.1039/b811462e
_journal_volume 10
_journal_year 2008
_chemical_formula_moiety 'C18 H18 N4 O4'
_chemical_formula_sum 'C18 H18 N4 O4'
_chemical_formula_weight 354.36
_chemical_name_systematic
;
?
;
_space_group_IT_number 2
_symmetry_cell_setting triclinic
_symmetry_space_group_name_Hall '-P 1'
_symmetry_space_group_name_H-M 'P -1'
_atom_sites_solution_hydrogens
;
?
;
_atom_sites_solution_primary direct
_atom_sites_solution_secondary difmap
_audit_creation_method SHELXL-97
_cell_angle_alpha 90.704(5)
_cell_angle_beta 91.595(4)
_cell_angle_gamma 93.648(5)
_cell_formula_units_Z 1
_cell_length_a 6.540(2)
_cell_length_b 7.502(2)
_cell_length_c 8.185(2)
_cell_measurement_reflns_used 605
_cell_measurement_temperature 150(2)
_cell_measurement_theta_max 27.4
_cell_measurement_theta_min 2.5
_cell_volume 400.57(19)
_computing_cell_refinement 'Bruker SAINT version 6.36a (Bruker, 2002)'
_computing_data_collection 'Bruker SMART version 5.624 (Bruker, 2001)'
_computing_data_reduction 'Bruker SAINT; Bruker SHELXTL (Bruker, 2001)'
_computing_molecular_graphics ' ?'
_computing_publication_material
;
?
;
_computing_structure_refinement 'SHELXL-97 (Sheldrick, 1997)'
_computing_structure_solution 'SHELXS-97 (Sheldrick, 1990)'
_diffrn_ambient_temperature 150(2)
_diffrn_measured_fraction_theta_full 0.945
_diffrn_measured_fraction_theta_max 0.945
_diffrn_measurement_device_type 'Bruker SMART1000 CCD area detector'
_diffrn_measurement_method \w
_diffrn_radiation_monochromator graphite
_diffrn_radiation_source 'sealed tube'
_diffrn_radiation_type MoK\a
_diffrn_radiation_wavelength 0.71073
_diffrn_reflns_av_R_equivalents 0.026
_diffrn_reflns_av_sigmaI/netI 0.077
_diffrn_reflns_limit_h_max 8
_diffrn_reflns_limit_h_min -8
_diffrn_reflns_limit_k_max 9
_diffrn_reflns_limit_k_min -8
_diffrn_reflns_limit_l_max 10
_diffrn_reflns_limit_l_min -9
_diffrn_reflns_number 2309
_diffrn_reflns_theta_full 27.50
_diffrn_reflns_theta_max 27.51
_diffrn_reflns_theta_min 2.49
_diffrn_standards_decay_% 0
_diffrn_standards_number 0
_exptl_absorpt_coefficient_mu 0.107
_exptl_absorpt_correction_type none
_exptl_crystal_colour colourless
_exptl_crystal_density_diffrn 1.469
_exptl_crystal_density_method 'not measured'
_exptl_crystal_description plate
_exptl_crystal_F_000 186
_exptl_crystal_size_max 0.20
_exptl_crystal_size_mid 0.10
_exptl_crystal_size_min 0.01
_refine_diff_density_max 0.20
_refine_diff_density_min -0.20
_refine_diff_density_rms 0.05
_refine_ls_extinction_method none
_refine_ls_goodness_of_fit_ref 0.866
_refine_ls_hydrogen_treatment constr
_refine_ls_matrix_type full
_refine_ls_number_parameters 119
_refine_ls_number_reflns 1749
_refine_ls_number_restraints 0
_refine_ls_restrained_S_all 0.866
_refine_ls_R_factor_all 0.0891
_refine_ls_R_factor_gt 0.0421
_refine_ls_shift/su_max 0.000
_refine_ls_shift/su_mean 0.000
_refine_ls_structure_factor_coef Fsqd
_refine_ls_weighting_details 'calc w=1/[\s^2^(Fo^2^)+(0.0394P)^2^] where P=(Fo^2^+2Fc^2^)/3'
_refine_ls_weighting_scheme calc
_refine_ls_wR_factor_gt 0.0823
_refine_ls_wR_factor_ref 0.0948
_reflns_number_gt 972
_reflns_number_total 1749
_reflns_threshold_expression >2sigma(I)
_cod_data_source_file b811462e.txt
_cod_data_source_block 2
_cod_depositor_comments
;
The following automatic conversions were performed:
'_symmetry_cell_setting' value 'Triclinic' changed to 'triclinic'
according to '/home/saulius/struct/CIF-dictionaries/cif_core.dic'
dictionary named 'cif_core.dic' version 2.4.1 from
2010-06-29.

'_exptl_absorpt_correction_type' value 'None' changed to
'none' according to '/home/saulius/struct/CIF-dictionaries/cif_core.dic'
dictionary named 'cif_core.dic' version 2.4.1 from 2010-06-29.

Automatic conversion script
Id: cif_fix_enum 1527 2010-12-29 10:47:43Z saulius 
;
_cod_database_code 7202393

loop_
_symmetry_equiv_pos_as_xyz
'x, y, z'
'-x, -y, -z'

loop_
_atom_site_label
_atom_site_type_symbol
_atom_site_fract_x
_atom_site_fract_y
_atom_site_fract_z
_atom_site_U_iso_or_equiv
_atom_site_adp_type
_atom_site_occupancy
_atom_site_symmetry_multiplicity
_atom_site_calc_flag
_atom_site_refinement_flags
_atom_site_disorder_assembly
_atom_site_disorder_group
N11 N 0.1621(2) 0.3042(2) 0.21553(19) 0.0251(4) Uani 1 1 d . . .
C12 C 0.2969(3) 0.3827(2) 0.3298(2) 0.0226(5) Uani 1 1 d . . .
O12 O 0.4640(2) 0.45465(17) 0.29268(16) 0.0268(4) Uani 1 1 d . . .
N13 N 0.2349(2) 0.3741(2) 0.48865(19) 0.0230(4) Uani 1 1 d . . .
H13 H 0.3262 0.4290 0.5783 0.028 Uiso 1 1 d R . .
C14 C 0.0523(3) 0.2937(2) 0.5433(2) 0.0235(5) Uani 1 1 d . . .
O14 O 0.0167(2) 0.29384(19) 0.68953(17) 0.0332(4) Uani 1 1 d . . .
C15 C -0.0847(3) 0.2163(3) 0.4155(2) 0.0242(5) Uani 1 1 d . . .
C16 C -0.0244(3) 0.2260(3) 0.2605(3) 0.0266(5) Uani 1 1 d . . .
H16 H -0.1150 0.1762 0.1768 0.032 Uiso 1 1 calc R . .
C17 C -0.2865(3) 0.1290(3) 0.4624(3) 0.0306(5) Uani 1 1 d . . .
H17A H -0.3655 0.0896 0.3635 0.046 Uiso 1 1 calc R . .
H17B H -0.3630 0.2147 0.5235 0.046 Uiso 1 1 calc R . .
H17C H -0.2630 0.0256 0.5308 0.046 Uiso 1 1 calc R . .
C18 C 0.2296(3) 0.2914(3) 0.0462(2) 0.0276(5) Uani 1 1 d . . .
H18A H 0.3028 0.4055 0.0166 0.033 Uiso 1 1 calc R . .
H18B H 0.1080 0.2718 -0.0282 0.033 Uiso 1 1 calc R . .
C21 C 0.3700(3) 0.1398(3) 0.0232(2) 0.0256(5) Uani 1 1 d . . .
C22 C 0.3311(3) -0.0252(3) 0.0970(2) 0.0286(5) Uani 1 1 d . . .
H22 H 0.2156 -0.0434 0.1641 0.034 Uiso 1 1 calc R . .
C23 C 0.5402(3) 0.1631(3) -0.0730(2) 0.0277(5) Uani 1 1 d . . .
H23 H 0.5694 0.2749 -0.1234 0.033 Uiso 1 1 calc R . .

loop_
_atom_site_aniso_label
_atom_site_aniso_U_11
_atom_site_aniso_U_22
_atom_site_aniso_U_33
_atom_site_aniso_U_23
_atom_site_aniso_U_13
_atom_site_aniso_U_12
N11 0.0241(9) 0.0297(10) 0.0209(10) -0.0034(7) -0.0012(7) -0.0006(7)
C12 0.0242(12) 0.0207(11) 0.0229(12) -0.0008(9) -0.0011(9) 0.0028(9)
O12 0.0258(8) 0.0282(8) 0.0257(8) 0.0004(6) 0.0010(6) -0.0049(6)
N13 0.0249(9) 0.0240(9) 0.0195(9) -0.0031(7) -0.0017(7) -0.0014(7)
C14 0.0248(12) 0.0213(11) 0.0247(12) 0.0010(9) 0.0015(9) 0.0032(9)
O14 0.0352(9) 0.0414(9) 0.0222(8) 0.0015(7) 0.0028(7) -0.0035(7)
C15 0.0238(11) 0.0223(11) 0.0264(12) 0.0007(9) -0.0004(9) 0.0008(8)
C16 0.0234(12) 0.0261(12) 0.0298(13) -0.0040(9) -0.0063(9) 0.0005(9)
C17 0.0274(12) 0.0314(13) 0.0327(13) -0.0001(10) -0.0007(10) 0.0002(10)
C18 0.0341(13) 0.0313(12) 0.0169(11) -0.0027(9) -0.0005(9) -0.0010(9)
C21 0.0304(12) 0.0277(11) 0.0177(11) -0.0033(8) 0.0003(9) -0.0055(9)
C22 0.0335(13) 0.0319(13) 0.0197(11) -0.0013(9) 0.0044(9) -0.0046(10)
C23 0.0364(13) 0.0253(12) 0.0202(11) 0.0010(8) 0.0015(9) -0.0089(9)

loop_
_atom_type_symbol
_atom_type_description
_atom_type_scat_dispersion_real
_atom_type_scat_dispersion_imag
_atom_type_scat_source
C C 0.0033 0.0016 'International Tables Vol C Tables 4.2.6.8 and 6.1.1.4'
H H 0.0000 0.0000 'International Tables Vol C Tables 4.2.6.8 and 6.1.1.4'
N N 0.0061 0.0033 'International Tables Vol C Tables 4.2.6.8 and 6.1.1.4'
O O 0.0106 0.0060 'International Tables Vol C Tables 4.2.6.8 and 6.1.1.4'

loop_
_geom_angle_atom_site_label_1
_geom_angle_atom_site_label_2
_geom_angle_atom_site_label_3
_geom_angle
_geom_angle_site_symmetry_1
_geom_angle_site_symmetry_3
_geom_angle_publ_flag
C12 N11 C16 120.93(17) . . ?
C12 N11 C18 117.89(16) . . ?
C16 N11 C18 120.95(17) . . ?
O12 C12 N11 122.19(18) . . ?
O12 C12 N13 122.32(18) . . ?
N11 C12 N13 115.49(17) . . ?
C12 N13 C14 126.74(17) . . ?
C12 N13 H13 119.6 . . ?
C14 N13 H13 113.6 . . ?
O14 C14 N13 120.14(18) . . ?
O14 C14 C15 125.06(18) . . ?
N13 C14 C15 114.80(18) . . ?
C16 C15 C14 118.32(18) . . ?
C16 C15 C17 123.02(19) . . ?
C14 C15 C17 118.66(18) . . ?
C15 C16 N11 123.70(19) . . ?
C15 C16 H16 118.2 . . ?
N11 C16 H16 118.2 . . ?
C15 C17 H17A 109.5 . . ?
C15 C17 H17B 109.5 . . ?
H17A C17 H17B 109.5 . . ?
C15 C17 H17C 109.5 . . ?
H17A C17 H17C 109.5 . . ?
H17B C17 H17C 109.5 . . ?
N11 C18 C21 111.86(16) . . ?
N11 C18 H18A 109.2 . . ?
C21 C18 H18A 109.2 . . ?
N11 C18 H18B 109.2 . . ?
C21 C18 H18B 109.2 . . ?
H18A C18 H18B 107.9 . . ?
C23 C21 C22 118.50(19) . . ?
C23 C21 C18 120.21(18) . . ?
C22 C21 C18 121.29(18) . . ?
C23 C22 C21 120.53(19) 2_655 . ?
C23 C22 H22 119.7 2_655 . ?
C21 C22 H22 119.7 . . ?
C21 C23 C22 120.97(18) . 2_655 ?
C21 C23 H23 119.5 . . ?
C22 C23 H23 119.5 2_655 . ?

loop_
_geom_bond_atom_site_label_1
_geom_bond_atom_site_label_2
_geom_bond_distance
_geom_bond_site_symmetry_2
_geom_bond_publ_flag
N11 C12 1.369(2) . ?
N11 C16 1.380(2) . ?
N11 C18 1.470(2) . ?
C12 O12 1.235(2) . ?
C12 N13 1.374(2) . ?
N13 C14 1.391(2) . ?
N13 H13 1.0009 . ?
C14 O14 1.226(2) . ?
C14 C15 1.450(3) . ?
C15 C16 1.341(3) . ?
C15 C17 1.497(3) . ?
C16 H16 0.9500 . ?
C17 H17A 0.9800 . ?
C17 H17B 0.9800 . ?
C17 H17C 0.9800 . ?
C18 C21 1.519(3) . ?
C18 H18A 0.9900 . ?
C18 H18B 0.9900 . ?
C21 C23 1.384(3) . ?
C21 C22 1.396(3) . ?
C22 C23 1.390(3) 2_655 ?
C22 H22 0.9500 . ?
C23 C22 1.390(3) 2_655 ?
C23 H23 0.9500 . ?

loop_
_geom_hbond_atom_site_label_D
_geom_hbond_atom_site_label_H
_geom_hbond_atom_site_label_A
_geom_hbond_distance_DH
_geom_hbond_distance_HA
_geom_hbond_distance_DA
_geom_hbond_angle_DHA
_geom_hbond_site_symmetry_A
N13 H13 O12 1.00 1.87 2.856(2) 167.0 2_666
